data_4116372
loop_
_publ_author_name
'Eaton, Philip E.'
'Pramod, Kakumanu'
'Emrick, Todd'
'Gilardi, Richard'

_publ_contact_author
;
      Richard Gilardi
      Laboratory for the Structure of Matter
      The Naval Research Laboratory, Code 6030
      Washington, D. C. ; USA 20375-5341
;
_publ_contact_author_email gilardi@nrl.navy.mil
_publ_contact_author_fax '202 767 6874'
_publ_contact_author_phone '202 404 2135'
_publ_section_title
;
 Building with Cubane-1,4-diyl. Synthesis of Aryl-Substituted Cubanes,
 p-[n]Cubyls, and Cubane-Separated Bis(arenes)1
;
_journal_coden_ASTM JACSAT
_journal_issue 17
_journal_name_full 'Journal of the American Chemical Society'
_journal_page_first 4111
_journal_page_last 4123
_journal_paper_doi 10.1021/ja983441f
_journal_volume 121
_journal_year 1999
_chemical_formula_sum 'C22 H18'
_chemical_formula_weight 282.36
_space_group_IT_number 2
_symmetry_cell_setting triclinic
_symmetry_space_group_name_Hall '-P 1'
_symmetry_space_group_name_H-M 'P -1'
_atom_sites_solution_hydrogens geom
_atom_sites_solution_primary direct
_atom_sites_solution_secondary difmap
_audit_creation_method SHELXL
_cell_angle_alpha 88.964(15)
_cell_angle_beta 76.982(14)
_cell_angle_gamma 66.04(2)
_cell_formula_units_Z 1
_cell_length_a 5.5066(8)
_cell_length_b 5.9390(15)
_cell_length_c 12.165(2)
_cell_measurement_reflns_used 25
_cell_measurement_temperature 293(2)
_cell_measurement_theta_max 27.85
_cell_measurement_theta_min 7.49
_cell_volume 353.01(13)
_computing_cell_refinement 'Siemens XSCANS'
_computing_data_collection 'Siemens XSCANS'
_computing_data_reduction 'Siemens SHELXTL'
_computing_molecular_graphics 'Siemens SHELXTL'
_computing_publication_material 'Siemens SHELXTL'
_computing_structure_refinement 'SHELXL-93 (Sheldrick, 1993)'
_computing_structure_solution 'SHELXS-86 (Sheldrick, 1990)'
_diffrn_ambient_temperature 293(2)
_diffrn_measurement_device 'Siemens P4'
_diffrn_measurement_method '\w scans'
_diffrn_radiation_monochromator graphite
_diffrn_radiation_source 'fine-focus sealed tube'
_diffrn_radiation_type CuK\a
_diffrn_radiation_wavelength 1.54178
_diffrn_reflns_av_R_equivalents 0.0000
_diffrn_reflns_av_sigmaI/netI 0.0336
_diffrn_reflns_limit_h_max 5
_diffrn_reflns_limit_h_min -5
_diffrn_reflns_limit_k_max 5
_diffrn_reflns_limit_k_min -5
_diffrn_reflns_limit_l_max 12
_diffrn_reflns_limit_l_min -12
_diffrn_reflns_number 1645
_diffrn_reflns_theta_max 50.93
_diffrn_reflns_theta_min 3.74
_diffrn_standards_decay_% 4.50
_diffrn_standards_interval_count 97
_diffrn_standards_number 3
_exptl_absorpt_coefficient_mu 0.564
_exptl_absorpt_correction_T_max 0.9943
_exptl_absorpt_correction_T_min 0.9161
_exptl_absorpt_correction_type integration
_exptl_crystal_colour clear_colorless
_exptl_crystal_density_diffrn 1.328
_exptl_crystal_description thin_plt
_exptl_crystal_F_000 150
_exptl_crystal_size_max .42
_exptl_crystal_size_mid .30
_exptl_crystal_size_min .01
_refine_diff_density_max 0.107
_refine_diff_density_min -0.148
_refine_diff_density_rms 0.033
_refine_ls_extinction_coef 0.0155(14)
_refine_ls_extinction_expression Fc^*^=kFc[1+0.001xFc^2^\l^3^/sin(2\q)]^-1/4^
_refine_ls_extinction_method SHELXL
_refine_ls_goodness_of_fit_all 1.046
_refine_ls_goodness_of_fit_obs 1.047
_refine_ls_matrix_type full
_refine_ls_number_parameters 102
_refine_ls_number_reflns 1645
_refine_ls_number_restraints 0
_refine_ls_restrained_S_all 1.046
_refine_ls_restrained_S_obs 1.047
_refine_ls_R_factor_all 0.0791
_refine_ls_R_factor_obs 0.0467
_refine_ls_shift/esd_max -0.024
_refine_ls_shift/esd_mean 0.001
_refine_ls_structure_factor_coef Fsqd
_refine_ls_weighting_details 'w=1/[\s^2^(Fo^2^)+(0.0626P)^2^+0.0736P] where P=(Fo^2^+2Fc^2^)/3'
_refine_ls_weighting_scheme calc
_refine_ls_wR_factor_all 0.1369
_refine_ls_wR_factor_obs 0.1099
_reflns_number_observed 1089
_reflns_number_total 1645
_reflns_observed_criterion >2sigma(I)
_cod_data_source_file ja983441f_3.cif
_cod_data_source_block eat41tot
_cod_depositor_comments
;
The following automatic conversions were performed:

'_refine_ls_weighting_scheme' value 'calc
w=1/[\s^2^(Fo^2^)+(0.0626P)^2^+0.0736P] where P=(Fo^2^+2Fc^2^)/3' was
changed to 'calc'. New tag '_refine_ls_weighting_details' was
created. The value of the new tag was set to
'w=1/[\s^2^(Fo^2^)+(0.0626P)^2^+0.0736P] where P=(Fo^2^+2Fc^2^)/3'.

Automatic conversion script
Id: cif_fix_values 3143 2015-03-26 13:38:13Z robertas 
;
_cod_original_cell_volume 353.01(12)
_cod_database_code 4116372

loop_
_symmetry_equiv_pos_as_xyz
'x, y, z'
'-x, -y, -z'

loop_
_atom_site_aniso_label
_atom_site_aniso_U_11
_atom_site_aniso_U_22
_atom_site_aniso_U_33
_atom_site_aniso_U_23
_atom_site_aniso_U_13
_atom_site_aniso_U_12
C1 0.033(2) 0.038(2) 0.050(2) 0.002(2) -0.0095(14) -0.0084(14)
C2 0.047(2) 0.041(2) 0.059(2) 0.007(2) -0.021(2) -0.010(2)
C6 0.044(2) 0.035(2) 0.056(2) 0.000(2) -0.014(2) -0.0081(15)
C1A 0.043(2) 0.040(2) 0.048(2) 0.0018(15) -0.0170(15) -0.0126(15)
C2A 0.040(2) 0.052(2) 0.058(2) -0.003(2) -0.0152(15) -0.0100(15)
C3A 0.061(2) 0.057(2) 0.067(2) 0.001(2) -0.023(2) -0.030(2)
C4A 0.066(2) 0.056(2) 0.056(2) -0.001(2) -0.027(2) -0.016(2)
C5A 0.063(2) 0.046(2) 0.061(2) 0.004(2) -0.029(2) -0.009(2)
C6A 0.055(2) 0.051(2) 0.057(2) 0.004(2) -0.016(2) -0.024(2)
C7A 0.058(2) 0.055(2) 0.057(2) -0.010(2) -0.008(2) -0.013(2)
C8A 0.058(2) 0.036(2) 0.067(2) 0.000(2) -0.024(2) -0.009(2)

loop_
_atom_site_label
_atom_site_type_symbol
_atom_site_fract_x
_atom_site_fract_y
_atom_site_fract_z
_atom_site_U_iso_or_equiv
_atom_site_thermal_displace_type
_atom_site_occupancy
_atom_site_calc_flag
_atom_site_refinement_flags
C1 C 0.5636(5) 0.5535(5) 0.5997(2) 0.0424(8) Uani 1 d .
C2 C 0.6666(5) 0.3139(5) 0.5517(3) 0.0502(9) Uani 1 d .
H2 H 0.7798(5) 0.1858(5) 0.5860(3) 0.060 Uiso 1 d R
C6 C 0.3970(5) 0.7399(5) 0.5455(2) 0.0470(8) Uani 1 d .
H6 H 0.3256(5) 0.9034(5) 0.5751(2) 0.056 Uiso 1 d R
C1A C 0.6270(5) 0.6044(5) 0.7070(2) 0.0440(8) Uani 1 d .
C2A C 0.9193(6) 0.5199(5) 0.7273(2) 0.0525(8) Uani 1 d .
H2A H 1.0897(6) 0.4299(5) 0.6703(2) 0.063 Uiso 1 calc R
C3A C 0.8369(6) 0.7777(5) 0.7869(3) 0.0584(9) Uani 1 d .
H3A H 0.9468(6) 0.8747(5) 0.7734(3) 0.070 Uiso 1 calc R
C4A C 0.7480(6) 0.6841(5) 0.9016(3) 0.0600(9) Uani 1 d .
H4A H 0.7920(6) 0.7137(5) 0.9722(3) 0.072 Uiso 1 calc R
C5A C 0.8322(6) 0.4252(5) 0.8420(3) 0.0588(9) Uani 1 d .
H5A H 0.9375(6) 0.2666(5) 0.8688(3) 0.071 Uiso 1 calc R
C6A C 0.5389(6) 0.5089(5) 0.8242(2) 0.0532(9) Uani 1 d .
H6A H 0.4300(6) 0.4110(5) 0.8381(2) 0.064 Uiso 1 calc R
C7A C 0.4551(6) 0.7671(5) 0.8840(3) 0.0611(9) Uani 1 d .
H7A H 0.2856(6) 0.8573(5) 0.9414(3) 0.073 Uiso 1 calc R
C8A C 0.5447(6) 0.8619(5) 0.7676(3) 0.0549(9) Uani 1 d .
H8A H 0.4405(6) 1.0212(5) 0.7410(3) 0.066 Uiso 1 calc R

loop_
_atom_type_symbol
_atom_type_description
_atom_type_scat_dispersion_real
_atom_type_scat_dispersion_imag
_atom_type_scat_source
C C 0.0181 0.0091 'International Tables Vol C Tables 4.2.6.8 and 6.1.1.4'
H H 0.0000 0.0000 'International Tables Vol C Tables 4.2.6.8 and 6.1.1.4'

loop_
_geom_angle_atom_site_label_1
_geom_angle_atom_site_label_2
_geom_angle_atom_site_label_3
_geom_angle
_geom_angle_site_symmetry_1
_geom_angle_site_symmetry_3
C2 C1 C6 117.4(3) . .
C2 C1 C1A 120.4(3) . .
C6 C1 C1A 122.2(3) . .
C1 C2 C6 121.6(3) . 2_666
C2 C6 C1 120.9(3) 2_666 .
C1 C1A C8A 127.0(2) . .
C1 C1A C2A 125.3(2) . .
C8A C1A C2A 89.5(2) . .
C1 C1A C6A 125.0(2) . .
C8A C1A C6A 89.7(2) . .
C2A C1A C6A 88.6(2) . .
C5A C2A C3A 90.4(2) . .
C5A C2A C1A 91.2(2) . .
C3A C2A C1A 90.3(2) . .
C4A C3A C2A 89.8(2) . .
C4A C3A C8A 90.4(2) . .
C2A C3A C8A 89.9(2) . .
C3A C4A C7A 90.3(2) . .
C3A C4A C5A 90.3(2) . .
C7A C4A C5A 90.3(2) . .
C2A C5A C6A 89.9(2) . .
C2A C5A C4A 89.6(2) . .
C6A C5A C4A 89.7(2) . .
C5A C6A C7A 90.2(2) . .
C5A C6A C1A 90.3(2) . .
C7A C6A C1A 90.0(2) . .
C4A C7A C6A 89.8(2) . .
C4A C7A C8A 89.8(2) . .
C6A C7A C8A 90.1(2) . .
C3A C8A C1A 90.3(2) . .
C3A C8A C7A 89.4(2) . .
C1A C8A C7A 90.2(2) . .

loop_
_geom_bond_atom_site_label_1
_geom_bond_atom_site_label_2
_geom_bond_distance
_geom_bond_site_symmetry_2
C1 C2 1.383(3) .
C1 C6 1.387(3) .
C1 C1A 1.490(4) .
C2 C6 1.384(4) 2_666
C6 C2 1.384(4) 2_666
C1A C8A 1.554(3) .
C1A C2A 1.556(3) .
C1A C6A 1.572(4) .
C2A C5A 1.544(4) .
C2A C3A 1.550(3) .
C3A C4A 1.543(4) .
C3A C8A 1.551(4) .
C4A C7A 1.548(4) .
C4A C5A 1.554(3) .
C5A C6A 1.550(4) .
C6A C7A 1.552(3) .
C7A C8A 1.564(4) .
